data_7039164
loop_
_publ_author_name
'Alcock, Leighton J.'
'Cavigliasso, Germ\'an'
'Willis, Anthony C.'
'Stranger, Robert'
'Ralph, Stephen F.'

_publ_section_title
;
 Trigonal prismatic metal complexes: a not so rare coordination geometry?
;
_journal_issue 22
_journal_name_full 'Dalton transactions (Cambridge, England : 2003)'
_journal_page_first 9036
_journal_page_last 9040
_journal_paper_doi 10.1039/c6dt01176d
_journal_volume 45
_journal_year 2016
_chemical_compound_source ' from U of Wollongong'
_chemical_formula_moiety 'C25 H54 Cd N6 2+, (N O3 -)2, 2(H2 O)'
_chemical_formula_sum 'C25 H58 Cd N8 O8'
_chemical_formula_weight 711.18
_chemical_name_systematic
;
1,5,5,9,13,13,20,20-octamethyl-3,7,11,15,18,
22-hexaazabicyclo[7.7.7]tricosanecadmium(II) nitrate dihydrate
;
_space_group_IT_number 62
_symmetry_cell_setting orthorhombic
_symmetry_space_group_name_Hall '-P 2ac 2n'
_symmetry_space_group_name_H-M 'P n m a'
_atom_sites_solution_hydrogens geom
_atom_sites_solution_primary direct
_audit_creation_date 11-10-24
_audit_creation_method CRYSTALS_ver_14.11
_audit_update_record
;
2016-02-29 deposited with the CCDC.
2016-04-20 downloaded from the CCDC.
;
_cell_angle_alpha 90
_cell_angle_beta 90
_cell_angle_gamma 90
_cell_formula_units_Z 4
_cell_length_a 18.6325(4)
_cell_length_b 16.3963(3)
_cell_length_c 10.5649(2)
_cell_measurement_reflns_used 44397
_cell_measurement_temperature 200
_cell_measurement_theta_max 30
_cell_measurement_theta_min 3
_cell_volume 3227.62(11)
_computing_cell_refinement 'DENZO/SCALEPACK (Otwinowski & Minor, 1997)'
_computing_data_collection 'COLLECT (Nonius, 2001).'
_computing_data_reduction 'DENZO/SCALEPACK (Otwinowski & Minor, 1997)'
_computing_molecular_graphics
; 
ORTEP-II (Johnson 1976) in teXsan (MSC, 1992-1997)
;
_computing_publication_material 'CRYSTALS (Betteridge et al., 2003)'
_computing_structure_refinement 'CRYSTALS (Betteridge et al., 2003)'
_computing_structure_solution 'SIR92 (Altomare et al., 1994)'
_diffrn_ambient_temperature 200
_diffrn_measured_fraction_theta_full 0.995
_diffrn_measured_fraction_theta_max 0.995
_diffrn_measurement_device Area
_diffrn_measurement_device_type 'Nonius KappaCCD'
_diffrn_radiation_monochromator graphite
_diffrn_radiation_type 'Mo K\a'
_diffrn_radiation_wavelength 0.71073
_diffrn_reflns_av_R_equivalents 0.045
_diffrn_reflns_limit_h_max 25
_diffrn_reflns_limit_h_min -26
_diffrn_reflns_limit_k_max 23
_diffrn_reflns_limit_k_min -22
_diffrn_reflns_limit_l_max 14
_diffrn_reflns_limit_l_min -14
_diffrn_reflns_number 45358
_diffrn_reflns_theta_full 30.051
_diffrn_reflns_theta_max 30.051
_diffrn_reflns_theta_min 2.915
_diffrn_standards_number 0
_exptl_absorpt_coefficient_mu 0.734
_exptl_absorpt_correction_T_max 0.953
_exptl_absorpt_correction_T_min 0.849
_exptl_absorpt_correction_type integration
_exptl_absorpt_process_details
;
via Gaussian method (Coppens, 1970) implemented in maXus (2000)
;
_exptl_crystal_colour colourless
_exptl_crystal_density_diffrn 1.463
_exptl_crystal_density_method 'not measured'
_exptl_crystal_description plate
_exptl_crystal_F_000 1504
_exptl_crystal_size_max 0.330
_exptl_crystal_size_mid 0.210
_exptl_crystal_size_min 0.070
_refine_diff_density_max 2.03
_refine_diff_density_min -0.72
_refine_ls_extinction_method None
_refine_ls_goodness_of_fit_ref 1.0251
_refine_ls_hydrogen_treatment mixed
_refine_ls_matrix_type full
_refine_ls_number_parameters 257
_refine_ls_number_reflns 4850
_refine_ls_number_restraints 41
_refine_ls_R_factor_all 0.0430
_refine_ls_R_factor_gt 0.0332
_refine_ls_shift/su_max 0.0451128
_refine_ls_shift/su_mean 0.0042741
_refine_ls_structure_factor_coef Fsqd
_refine_ls_weighting_details
;
 Method= Modified Sheldrick 
 w=1/[\s^2^(F^2^) + ( 0.03P)^2^ + 4.47P] 
 ,where P=(max(Fo^2^,0) + 2Fc^2^)/3 
;
_refine_ls_weighting_scheme calc
_refine_ls_wR_factor_all 0.0826
_refine_ls_wR_factor_gt 0.0792
_refine_ls_wR_factor_ref 0.0826
_reflns_limit_h_max 26
_reflns_limit_h_min 0
_reflns_limit_k_max 23
_reflns_limit_k_min 0
_reflns_limit_l_max 14
_reflns_limit_l_min 0
_reflns_number_gt 4089
_reflns_number_total 4850
_oxford_diffrn_Wilson_B_factor 1.84
_oxford_diffrn_Wilson_scale 28.80
_oxford_refine_ls_r_factor_ref 0.0430
_oxford_refine_ls_scale 0.28242(19)
_oxford_reflns_number_all 4850
_oxford_structure_analysis_title 'transform axes for std setting of sp gp'
_cod_data_source_file c6dt01176d2.cif
_cod_data_source_block ral1104
_cod_depositor_comments
;
The following automatic conversions were performed:

'_symmetry_cell_setting' value 'Orthorhombic' changed to
'orthorhombic' according to
/usr/data/users/saulius/crontab/automatic-downloads/rss-feeds/RSC/lib/dictionaries/cif_core.dic
dictionary named 'cif_core.dic' version 2.4.2 from 2011-04-26.

Automatic conversion script
Id: cif_fix_values 4268 2015-11-12 08:31:59Z antanas 

 Adding full bibliography for 7039163--7039165.cif.
;
_cod_original_sg_symbol_H-M 'P n m a '
_cod_database_code 7039164

loop_
_symmetry_equiv_pos_as_xyz
x,y,z
-x,-y,-z
-x+1/2,y+1/2,z+1/2
x+1/2,-y+1/2,-z+1/2
x,-y+1/2,z
-x,y+1/2,-z
-x+1/2,-y,z+1/2
x+1/2,y,-z+1/2

loop_
_atom_site_label
_atom_site_type_symbol
_atom_site_fract_x
_atom_site_fract_y
_atom_site_fract_z
_atom_site_U_iso_or_equiv
_atom_site_occupancy
_atom_site_adp_type
_atom_site_refinement_flags_posn
_atom_site_refinement_flags_adp
_atom_site_refinement_flags_occupancy
Cd1 Cd 0.667085(11) 0.2500 0.681115(19) 0.0227 1.0000 Uani S T .
O51 O 0.5965(3) 0.4949(4) 0.1419(4) 0.0719 0.533(7) Uani D U P
O52 O 0.6343(3) 0.5517(3) 0.3117(5) 0.0653 0.533(7) Uani D U P
O53 O 0.6088(4) 0.4266(6) 0.3115(9) 0.1057 0.533(7) Uani D U P
O55 O 0.5433(3) 0.4499(4) 0.2019(5) 0.0859 0.467(7) Uani D U P
O56 O 0.6137(5) 0.5504(5) 0.2267(10) 0.1392 0.467(7) Uani D U P
O57 O 0.6352(4) 0.4347(6) 0.3167(8) 0.0738 0.467(7) Uani D U P
O60 O 0.48237(13) 0.59374(15) 0.0587(2) 0.0645 1.0000 Uani D . .
N4 N 0.75421(10) 0.34736(11) 0.60676(17) 0.0265 1.0000 Uani . . .
N10 N 0.66319(10) 0.34686(11) 0.85102(16) 0.0251 1.0000 Uani . . .
N16 N 0.58639(9) 0.34699(10) 0.58637(17) 0.0250 1.0000 Uani . . .
N50 N 0.6128(4) 0.4916(5) 0.2558(6) 0.0455 0.533(7) Uani D U P
N54 N 0.5977(4) 0.4791(5) 0.2509(7) 0.0463 0.467(7) Uani D U P
C1 C 0.66668(15) 0.55162(14) 0.6792(2) 0.0401 1.0000 Uani . . .
C2 C 0.66697(12) 0.45765(12) 0.6801(2) 0.0278 1.0000 Uani . . .
C3 C 0.72473(12) 0.43067(13) 0.5858(2) 0.0305 1.0000 Uani . . .
C5 C 0.80183(12) 0.32763(14) 0.4982(2) 0.0309 1.0000 Uani . . .
C6 C 0.84646(16) 0.2500 0.5105(3) 0.0299 1.0000 Uani S T .
C7 C 0.89890(19) 0.2500 0.3979(3) 0.0407 1.0000 Uani S T .
C8 C 0.89038(19) 0.2500 0.6340(3) 0.0379 1.0000 Uani S T .
C9 C 0.68462(13) 0.43150(13) 0.8165(2) 0.0304 1.0000 Uani . . .
C11 C 0.69870(12) 0.32767(13) 0.97347(19) 0.0278 1.0000 Uani . . .
C12 C 0.67383(16) 0.2500 1.0397(3) 0.0264 1.0000 Uani S T .
C13 C 0.7108(2) 0.2500 1.1712(3) 0.0356 1.0000 Uani S T .
C14 C 0.59288(17) 0.2500 1.0614(3) 0.0328 1.0000 Uani S T .
C15 C 0.59159(12) 0.43120(13) 0.6396(2) 0.0295 1.0000 Uani . . .
C17 C 0.50906(11) 0.32755(13) 0.5735(2) 0.0294 1.0000 Uani . . .
C18 C 0.49082(16) 0.2500 0.5008(3) 0.0255 1.0000 Uani S T .
C19 C 0.40872(17) 0.2500 0.4847(3) 0.0363 1.0000 Uani S T .
C20 C 0.52529(19) 0.2500 0.3693(3) 0.0339 1.0000 Uani S T .
H11 H 0.6314 0.5710 0.7368 0.0478 1.0000 Uiso R . .
H12 H 0.7126 0.5712 0.7039 0.0478 1.0000 Uiso R . .
H13 H 0.6559 0.5705 0.5964 0.0478 1.0000 Uiso R . .
H31 H 0.7634 0.4684 0.5908 0.0367 1.0000 Uiso R . .
H32 H 0.7044 0.4323 0.5034 0.0367 1.0000 Uiso R . .
H41 H 0.7834(15) 0.3513(16) 0.672(2) 0.0324 1.0000 Uiso . . .
H51 H 0.8340 0.3720 0.4871 0.0369 1.0000 Uiso R . .
H52 H 0.7726 0.3222 0.4251 0.0369 1.0000 Uiso R . .
H71 H 0.9284 0.2972 0.4016 0.0483 1.0000 Uiso R . .
H72 H 0.8724 0.2500 0.3211 0.0483 1.0000 Uiso R . .
H81 H 0.9218 0.2956 0.6347 0.0450 1.0000 Uiso R . .
H82 H 0.8587 0.2500 0.7042 0.0450 1.0000 Uiso R . .
H91 H 0.7350 0.4362 0.8278 0.0364 1.0000 Uiso R . .
H92 H 0.6608 0.4679 0.8724 0.0364 1.0000 Uiso R . .
H101 H 0.6196(15) 0.3485(16) 0.862(3) 0.0328 1.0000 Uiso . . .
H111 H 0.7487 0.3226 0.9580 0.0337 1.0000 Uiso R . .
H112 H 0.6904 0.3721 1.0292 0.0337 1.0000 Uiso R . .
H131 H 0.6969 0.2972 1.2171 0.0422 1.0000 Uiso R . .
H132 H 0.7614 0.2500 1.1600 0.0422 1.0000 Uiso R . .
H141 H 0.5801 0.2954 1.1126 0.0391 1.0000 Uiso R . .
H142 H 0.5689 0.2500 0.9823 0.0391 1.0000 Uiso R . .
H151 H 0.5611 0.4343 0.7115 0.0353 1.0000 Uiso R . .
H152 H 0.5753 0.4682 0.5767 0.0353 1.0000 Uiso R . .
H161 H 0.6036(14) 0.3520(15) 0.511(2) 0.0303 1.0000 Uiso . . .
H171 H 0.4896 0.3224 0.6563 0.0353 1.0000 Uiso R . .
H172 H 0.4867 0.3720 0.5313 0.0353 1.0000 Uiso R . .
H191 H 0.3945 0.2972 0.4389 0.0435 1.0000 Uiso R . .
H192 H 0.3865 0.2500 0.5657 0.0435 1.0000 Uiso R . .
H201 H 0.5085 0.2956 0.3224 0.0401 1.0000 Uiso R . .
H202 H 0.5759 0.2500 0.3782 0.0401 1.0000 Uiso R . .
H601 H 0.4681(19) 0.579(2) -0.019(2) 0.0770 1.0000 Uiso D . .
H602 H 0.5125(17) 0.5560(17) 0.088(3) 0.0770 1.0000 Uiso D . .

loop_
_atom_site_aniso_label
_atom_site_aniso_U_11
_atom_site_aniso_U_22
_atom_site_aniso_U_33
_atom_site_aniso_U_23
_atom_site_aniso_U_13
_atom_site_aniso_U_12
Cd1 0.02525(10) 0.02129(10) 0.02152(10) 0.0000 -0.00059(8) 0.0000
O51 0.074(4) 0.095(4) 0.047(2) 0.014(2) -0.010(2) 0.021(3)
O52 0.071(3) 0.052(3) 0.073(3) -0.009(3) 0.008(3) -0.002(2)
O53 0.186(11) 0.070(4) 0.061(4) 0.022(3) -0.002(6) -0.045(6)
O55 0.075(4) 0.109(5) 0.074(4) -0.032(4) -0.033(3) 0.030(4)
O56 0.098(7) 0.067(5) 0.252(16) 0.074(8) 0.085(8) 0.022(4)
O57 0.071(4) 0.087(7) 0.063(4) 0.029(4) -0.022(3) 0.014(4)
O60 0.0614(14) 0.0695(15) 0.0625(14) 0.0007(12) -0.0036(11) 0.0230(12)
N4 0.0286(9) 0.0282(9) 0.0226(8) 0.0026(7) -0.0001(7) -0.0010(7)
N10 0.0273(8) 0.0253(8) 0.0227(7) 0.0010(6) -0.0020(7) -0.0032(7)
N16 0.0274(8) 0.0239(8) 0.0238(8) -0.0016(6) -0.0003(7) -0.0010(6)
N50 0.035(3) 0.057(4) 0.046(3) 0.006(3) -0.002(2) -0.001(3)
N54 0.052(4) 0.053(4) 0.034(3) 0.006(3) 0.007(3) 0.018(3)
C1 0.0572(15) 0.0210(9) 0.0420(12) 0.0006(9) 0.0014(13) -0.0037(10)
C2 0.0373(10) 0.0187(8) 0.0274(9) 0.0014(7) -0.0018(9) -0.0031(8)
C3 0.0360(11) 0.0248(10) 0.0307(10) 0.0052(8) 0.0010(9) -0.0041(8)
C5 0.0312(11) 0.0388(11) 0.0226(9) 0.0042(8) 0.0027(8) -0.0031(9)
C6 0.0252(15) 0.0428(17) 0.0217(13) 0.0000 0.0004(10) 0.0000
C7 0.0333(17) 0.059(2) 0.0296(16) 0.0000 0.0062(14) 0.0000
C8 0.0308(16) 0.052(2) 0.0312(15) 0.0000 -0.0045(13) 0.0000
C9 0.0408(11) 0.0232(9) 0.0271(9) -0.0024(8) -0.0021(9) -0.0067(8)
C11 0.0295(10) 0.0315(10) 0.0224(9) -0.0024(8) -0.0047(8) -0.0026(8)
C12 0.0293(14) 0.0296(13) 0.0204(12) 0.0000 -0.0020(11) 0.0000
C13 0.0429(18) 0.0413(17) 0.0226(14) 0.0000 -0.0051(13) 0.0000
C14 0.0311(15) 0.0402(17) 0.0269(14) 0.0000 0.0040(12) 0.0000
C15 0.0365(11) 0.0217(9) 0.0303(10) -0.0001(8) -0.0037(9) 0.0035(8)
C17 0.0248(10) 0.0326(10) 0.0308(10) -0.0032(8) -0.0014(8) 0.0021(8)
C18 0.0236(13) 0.0294(13) 0.0234(12) 0.0000 -0.0009(10) 0.0000
C19 0.0275(15) 0.0402(17) 0.0411(18) 0.0000 -0.0068(13) 0.0000
C20 0.0397(17) 0.0390(17) 0.0230(13) 0.0000 -0.0045(13) 0.0000

loop_
_atom_type_symbol
_atom_type_scat_dispersion_real
_atom_type_scat_dispersion_imag
_atom_type_scat_Cromer_Mann_a1
_atom_type_scat_Cromer_Mann_b1
_atom_type_scat_Cromer_Mann_a2
_atom_type_scat_Cromer_Mann_b2
_atom_type_scat_Cromer_Mann_a3
_atom_type_scat_Cromer_Mann_b3
_atom_type_scat_Cromer_Mann_a4
_atom_type_scat_Cromer_Mann_b4
_atom_type_scat_Cromer_Mann_c
_atom_type_scat_source
C 0.0033 0.0016 2.3100 20.8439 1.0200 10.2075 1.5886 0.5687 0.8650 51.6512 0.2156 'International Tables Vol C 4.2.6.8 and 6.1.1.4'
H 0.0000 0.0000 0.4930 10.5109 0.3229 26.1257 0.1402 3.1424 0.0408 57.7998 0.0030 'International Tables Vol C 4.2.6.8 and 6.1.1.4'
Cd -0.8075 1.2024 19.2214 0.5946 17.6444 6.9089 4.4610 24.7008 1.6029 87.4825 5.0694 'International Tables Vol C 4.2.6.8 and 6.1.1.4'
N 0.0061 0.0033 12.2126 0.0057 3.1322 9.8933 2.0125 28.9975 1.1663 0.5826 -11.5290 'International Tables Vol C 4.2.6.8 and 6.1.1.4'
O 0.0106 0.0060 3.0485 13.2771 2.2868 5.7011 1.5463 0.3239 0.8670 32.9089 0.2508 'International Tables Vol C 4.2.6.8 and 6.1.1.4'

loop_
_exptl_crystal_face_index_h
_exptl_crystal_face_index_k
_exptl_crystal_face_index_l
_exptl_crystal_face_perp_dist
0 0 1 0.100
0 0 -1 0.110
0 1 0 0.150
0 -1 0 0.180
-1 0 0 0.030
1 0 0 0.040
0 -1 -1 0.160
0 1 1 0.130
-4 0 -1 0.046

loop_
_geom_angle_atom_site_label_1
_geom_angle_site_symmetry_1
_geom_angle_atom_site_label_2
_geom_angle_atom_site_label_3
_geom_angle_site_symmetry_3
_geom_angle
_geom_angle_publ_flag
N4 5_555 Cd1 N4 . 83.03(9) yes
N16 5_555 Cd1 N4 . 136.34(6) yes
N10 5_555 Cd1 N4 . 134.71(6) yes
N16 5_555 Cd1 N10 . 136.90(6) yes
N10 5_555 Cd1 N10 . 82.96(8) yes
N4 . Cd1 N10 . 79.95(6) yes
N16 5_555 Cd1 N16 . 82.72(8) yes
N4 . Cd1 N16 . 81.22(6) yes
N10 . Cd1 N16 . 81.65(6) yes
H601 . O60 H602 . 108.3(17) no
Cd1 . N4 C3 . 114.08(13) yes
Cd1 . N4 C5 . 120.67(13) yes
C3 . N4 C5 . 107.78(16) yes
Cd1 . N4 H41 . 102.1(17) no
C3 . N4 H41 . 106.1(17) no
C5 . N4 H41 . 104.6(17) no
Cd1 . N10 C9 . 115.19(12) yes
Cd1 . N10 C11 . 119.85(13) yes
C9 . N10 C11 . 106.92(16) yes
Cd1 . N10 H101 . 99.1(19) no
C9 . N10 H101 . 105.6(19) no
C11 . N10 H101 . 108.8(19) no
Cd1 . N16 C15 . 114.43(12) yes
Cd1 . N16 C17 . 120.23(13) yes
C15 . N16 C17 . 107.24(16) yes
Cd1 . N16 H161 . 102.4(17) no
C15 . N16 H161 . 103.6(17) no
C17 . N16 H161 . 107.4(17) no
O51 . N50 O53 . 119.3(7) yes
O51 . N50 O52 . 121.0(7) yes
O53 . N50 O52 . 119.6(7) yes
O55 . N54 O56 . 118.6(8) yes
O55 . N54 O57 . 118.4(8) yes
O56 . N54 O57 . 123.0(9) yes
C2 . C1 H11 . 109.5 no
C2 . C1 H12 . 109.5 no
H11 . C1 H12 . 109.5 no
C2 . C1 H13 . 109.4 no
H11 . C1 H13 . 109.5 no
H12 . C1 H13 . 109.5 no
C1 . C2 C3 . 106.69(18) yes
C1 . C2 C9 . 106.57(18) yes
C3 . C2 C9 . 112.23(18) yes
C1 . C2 C15 . 106.16(19) yes
C3 . C2 C15 . 112.38(18) yes
C9 . C2 C15 . 112.27(18) yes
C2 . C3 N4 . 115.30(17) yes
C2 . C3 H31 . 108.0 no
N4 . C3 H31 . 108.0 no
C2 . C3 H32 . 108.0 no
N4 . C3 H32 . 108.0 no
H31 . C3 H32 . 109.5 no
N4 . C5 C6 . 116.19(19) yes
N4 . C5 H51 . 107.8 no
C6 . C5 H51 . 107.8 no
N4 . C5 H52 . 107.8 no
C6 . C5 H52 . 107.7 no
H51 . C5 H52 . 109.5 no
C5 . C6 C5 5_555 113.1(3) yes
C5 . C6 C7 . 106.27(16) yes
C5 5_555 C6 C7 . 106.27(16) yes
C5 . C6 C8 . 111.20(16) yes
C5 5_555 C6 C8 . 111.20(16) yes
C7 . C6 C8 . 108.5(3) yes
C6 . C7 H71 5_555 109.6 no
C6 . C7 H71 . 109.6 no
H71 5_555 C7 H71 . 109.1 no
C6 . C7 H72 . 109.3 no
H71 5_555 C7 H72 . 109.6 no
H71 . C7 H72 . 109.6 no
C6 . C8 H81 5_555 109.6 no
C6 . C8 H81 . 109.6 no
H81 5_555 C8 H81 . 103.9 no
C6 . C8 H82 . 109.3 no
H81 5_555 C8 H82 . 112.2 no
H81 . C8 H82 . 112.2 no
C2 . C9 N10 . 115.58(17) yes
C2 . C9 H91 . 107.9 no
N10 . C9 H91 . 108.0 no
C2 . C9 H92 . 107.9 no
N10 . C9 H92 . 107.9 no
H91 . C9 H92 . 109.5 no
N10 . C11 C12 . 116.13(18) yes
N10 . C11 H111 . 107.8 no
C12 . C11 H111 . 107.7 no
N10 . C11 H112 . 107.7 no
C12 . C11 H112 . 107.9 no
H111 . C11 H112 . 109.5 no
C11 . C12 C11 5_555 113.3(2) yes
C11 . C12 C13 . 106.00(16) yes
C11 5_555 C12 C13 . 106.00(16) yes
C11 . C12 C14 . 111.69(16) yes
C11 5_555 C12 C14 . 111.69(16) yes
C13 . C12 C14 . 107.7(3) yes
C12 . C13 H131 5_555 109.6 no
C12 . C13 H131 . 109.6 no
H131 5_555 C13 H131 . 109.2 no
C12 . C13 H132 . 109.2 no
H131 5_555 C13 H132 . 109.6 no
H131 . C13 H132 . 109.6 no
C12 . C14 H141 5_555 109.5 no
C12 . C14 H141 . 109.5 no
H141 5_555 C14 H141 . 103.1 no
C12 . C14 H142 . 109.5 no
H141 5_555 C14 H142 . 112.6 no
H141 . C14 H142 . 112.6 no
C2 . C15 N16 . 115.25(17) yes
C2 . C15 H151 . 108.1 no
N16 . C15 H151 . 108.1 no
C2 . C15 H152 . 108.0 no
N16 . C15 H152 . 107.9 no
H151 . C15 H152 . 109.5 no
N16 . C17 C18 . 116.27(19) yes
N16 . C17 H171 . 107.8 no
C18 . C17 H171 . 107.7 no
N16 . C17 H172 . 107.7 no
C18 . C17 H172 . 107.8 no
H171 . C17 H172 . 109.5 no
C17 5_555 C18 C17 . 113.1(2) yes
C17 5_555 C18 C19 . 106.11(16) yes
C17 . C18 C19 . 106.11(16) yes
C17 5_555 C18 C20 . 111.34(16) yes
C17 . C18 C20 . 111.34(16) yes
C19 . C18 C20 . 108.5(3) yes
C18 . C19 H191 5_555 109.4 no
C18 . C19 H191 . 109.4 no
H191 5_555 C19 H191 . 109.1 no
C18 . C19 H192 . 109.5 no
H191 5_555 C19 H192 . 109.7 no
H191 . C19 H192 . 109.7 no
C18 . C20 H201 5_555 109.7 no
C18 . C20 H201 . 109.7 no
H201 5_555 C20 H201 . 103.8 no
C18 . C20 H202 . 109.2 no
H201 5_555 C20 H202 . 112.2 no
H201 . C20 H202 . 112.2 no

loop_
_geom_bond_atom_site_label_1
_geom_bond_atom_site_label_2
_geom_bond_site_symmetry_2
_geom_bond_distance
_geom_bond_publ_flag
Cd1 N4 . 2.4084(18) yes
Cd1 N10 . 2.3978(17) yes
Cd1 N16 . 2.4065(18) yes
O51 N50 . 1.243(7) yes
O52 N50 . 1.216(7) yes
O53 N50 . 1.219(8) yes
O55 N54 . 1.236(7) yes
O56 N54 . 1.233(7) yes
O57 N54 . 1.225(7) yes
O60 H601 . 0.898(18) no
O60 H602 . 0.890(18) no
N4 C3 . 1.489(3) yes
N4 C5 . 1.486(3) yes
N4 H41 . 0.88(3) no
N10 C9 . 1.490(3) yes
N10 C11 . 1.487(3) yes
N10 H101 . 0.82(3) no
N16 C15 . 1.494(3) yes
N16 C17 . 1.482(3) yes
N16 H161 . 0.86(3) no
C1 C2 . 1.541(3) yes
C1 H11 . 0.950 no
C1 H12 . 0.950 no
C1 H13 . 0.950 no
C2 C3 . 1.532(3) yes
C2 C9 . 1.538(3) yes
C2 C15 . 1.531(3) yes
C3 H31 . 0.950 no
C3 H32 . 0.950 no
C5 C6 . 1.526(3) yes
C5 H51 . 0.950 no
C5 H52 . 0.950 no
C6 C7 . 1.539(4) yes
C6 C8 . 1.540(4) yes
C7 H71 5_555 0.950 no
C7 H71 . 0.950 no
C7 H72 . 0.950 no
C8 H81 5_555 0.950 no
C8 H81 . 0.950 no
C8 H82 . 0.949 no
C9 H91 . 0.950 no
C9 H92 . 0.950 no
C11 C12 . 1.525(3) yes
C11 H111 . 0.950 no
C11 H112 . 0.950 no
C12 C13 . 1.551(4) yes
C12 C14 . 1.526(4) yes
C13 H131 5_555 0.950 no
C13 H131 . 0.950 no
C13 H132 . 0.950 no
C14 H141 5_555 0.950 no
C14 H141 . 0.950 no
C14 H142 . 0.948 no
C15 H151 . 0.950 no
C15 H152 . 0.950 no
C17 C18 . 1.524(3) yes
C17 H171 . 0.950 no
C17 H172 . 0.950 no
C18 C19 . 1.539(4) yes
C18 C20 . 1.530(4) yes
C19 H191 5_555 0.950 no
C19 H191 . 0.950 no
C19 H192 . 0.950 no
C20 H201 5_555 0.950 no
C20 H201 . 0.950 no
C20 H202 . 0.948 no

loop_
_geom_contact_atom_site_label_1
_geom_contact_atom_site_label_2
_geom_contact_distance
_geom_contact_site_symmetry_2
_geom_contact_publ_flag
O51 O60 2.815(6) . no
O51 O60 2.960(6) 2_665 no
O51 C3 3.597(6) 7_664 no
O52 C9 3.386(6) 7_664 no
O52 N4 3.427(6) 7_664 no
O52 C17 3.539(6) 2_666 no
O52 C3 3.561(6) 7_664 no
O53 N16 3.21(1) . no
O53 C20 3.343(9) . no
O53 C15 3.48(1) . no
O55 O60 2.885(6) 2_665 no
O55 O60 3.023(7) . no
O55 C15 3.595(6) 2_666 no
O56 O60 3.11(1) . no
O56 N4 3.236(9) 7_664 no
O56 C3 3.37(1) 7_664 no
O56 C8 3.417(9) 7_664 no
O56 C5 3.51(1) 7_664 no
O57 C3 3.297(9) . no
O57 N16 3.319(9) . no
O57 C15 3.507(9) . no
O60 N10 3.036(3) 2_666 no
O60 C14 3.184(3) 6_656 no
O60 O60 3.379(5) 2_665 no
O60 C9 3.405(3) 2_666 no
O60 C15 3.497(3) 2_666 no
O60 N54 3.503(8) . no
O60 C8 3.580(3) 7_664 no
C14 C20 3.488(4) 1_556 no

loop_
_geom_hbond_atom_site_label_D
_geom_hbond_atom_site_label_H
_geom_hbond_atom_site_label_A
_geom_hbond_site_symmetry_A
_geom_hbond_angle_DHA
_geom_hbond_distance_DH
_geom_hbond_distance_HA
_geom_hbond_distance_DA
_geom_hbond_publ_flag
N4 H41 O56 7_665 133(2) 0.88(3) 2.57(3) 3.236(3) yes
N10 H101 O60 2_666 153(3) 0.82(3) 2.28(3) 3.035(3) yes
N16 H161 O53 . 149(2) 0.86(3) 2.44(3) 3.211(3) yes
N16 H161 O57 . 153(2) 0.86(3) 2.53(3) 3.318(3) yes
O60 H601 O51 2_665 151(3) 0.898(18) 2.14(3) 2.960(3) yes
O60 H601 O55 2_665 169(4) 0.898(18) 2.00(2) 2.885(3) yes
O60 H602 O51 . 165(4) 0.890(18) 1.94(2) 2.815(3) yes
O60 H602 O55 . 155(3) 0.890(18) 2.19(2) 3.023(3) yes
O60 H602 O56 . 137(3) 0.890(18) 2.39(3) 3.105(3) yes

loop_
_geom_torsion_atom_site_label_1
_geom_torsion_atom_site_label_2
_geom_torsion_atom_site_label_3
_geom_torsion_atom_site_label_4
_geom_torsion_site_symmetry_2
_geom_torsion_site_symmetry_3
_geom_torsion_site_symmetry_4
_geom_torsion
_geom_torsion_publ_flag
Cd1 N4 C3 C2 . . . 35.9(2) no
Cd1 N4 C5 C6 . . . -55.4(2) no
Cd1 N4 C3 C2 5 5 5 -35.9(2) no
Cd1 N4 C5 C6 5 5 . 55.4(2) no
Cd1 N10 C9 C2 . . . 31.8(2) no
Cd1 N10 C11 C12 . . . -57.4(2) no
Cd1 N10 C9 C2 5 5 5 -31.8(2) no
Cd1 N10 C11 C12 5 5 . 57.4(2) no
Cd1 N16 C15 C2 . . . 34.5(2) no
Cd1 N16 C17 C18 . . . -56.7(2) no
Cd1 N16 C15 C2 5 5 5 -34.5(2) no
Cd1 N16 C17 C18 5 5 . 56.7(2) no
N4 Cd1 N4 C3 . 5 5 -161.2(1) no
N4 Cd1 N4 C5 . 5 5 -30.4(2) no
N4 Cd1 N10 C9 . . . 25.5(1) no
N4 Cd1 N10 C11 . . . -104.3(2) no
N4 Cd1 N10 C9 . 5 5 -95.1(2) no
N4 Cd1 N10 C11 . 5 5 34.7(2) no
N4 Cd1 N16 C15 . . . -58.5(1) no
N4 Cd1 N16 C17 . . . 171.6(2) no
N4 Cd1 N16 C15 . 5 5 128.6(1) no
N4 Cd1 N16 C17 . 5 5 -101.5(2) no
N4 C3 C2 C1 . . . 157.0(2) no
N4 C3 C2 C9 . . . 40.6(2) no
N4 C3 C2 C15 . . . -87.1(2) no
N4 C5 C6 C5 . . 5 72.3(3) no
N4 C5 C6 C7 . . . -171.5(2) no
N4 C5 C6 C8 . . . -53.6(3) no
N10 Cd1 N4 C3 . . . -61.0(1) no
N10 Cd1 N4 C5 . . . 168.2(2) no
N10 Cd1 N4 C3 . 5 5 130.4(1) no
N10 Cd1 N4 C5 . 5 5 -98.7(2) no
N10 Cd1 N10 C9 . 5 5 -163.4(1) no
N10 Cd1 N10 C11 . 5 5 -33.6(2) no
N10 Cd1 N16 C15 . . . 22.6(1) no
N10 Cd1 N16 C17 . . . -107.3(1) no
N10 Cd1 N16 C15 . 5 5 -92.8(1) no
N10 Cd1 N16 C17 . 5 5 37.1(2) no
N10 C9 C2 C1 . . . 159.4(2) no
N10 C9 C2 C3 . . . -84.2(2) no
N10 C9 C2 C15 . . . 43.6(3) no
N10 C11 C12 C11 . . 5 71.5(3) no
N10 C11 C12 C13 . . . -172.6(2) no
N10 C11 C12 C14 . . . -55.5(3) no
N16 Cd1 N4 C3 . . . 22.0(1) no
N16 Cd1 N4 C5 . . . -108.8(2) no
N16 Cd1 N4 C3 . 5 5 -91.7(1) no
N16 Cd1 N4 C5 . 5 5 39.1(2) no
N16 Cd1 N10 C9 . . . -57.0(1) no
N16 Cd1 N10 C11 . . . 173.2(2) no
N16 Cd1 N10 C9 . 5 5 126.8(1) no
N16 Cd1 N10 C11 . 5 5 -103.3(2) no
N16 Cd1 N16 C15 . 5 5 -162.3(1) no
N16 Cd1 N16 C17 . 5 5 -32.4(2) no
N16 C15 C2 C1 . . . 157.5(2) no
N16 C15 C2 C3 . . . 41.3(2) no
N16 C15 C2 C9 . . . -86.4(2) no
N16 C17 C18 C17 . . 5 71.8(3) no
N16 C17 C18 C19 . . . -172.3(2) no
N16 C17 C18 C20 . . . -54.4(3) no
C2 C3 N4 C5 . . . 172.8(2) no
C2 C9 N10 C11 . . . 167.7(2) no
C2 C15 N16 C17 . . . 170.6(2) no
C3 N4 C5 C6 . . . 171.1(2) no
C9 N10 C11 C12 . . . 169.2(2) no
C15 N16 C17 C18 . . . 170.3(2) no
